data_7106324
loop_
_publ_author_name
'James J. Henkelis'
'Colin A. Kilner'
'Malcolm A. Halcrow'

_publ_section_title
;
 New Insights into the Aggregation of Silver Pyrazolides Using Sterically
 Hindered Bidentate Pyrazole Ligands
;
_journal_name_full Chem.Commun.
_journal_page_first 5187
_journal_paper_doi 10.1039/c1cc00054c
_journal_volume 47
_journal_year 2011
_chemical_formula_moiety 'C96 H112 Ag10 N24, 2 Cl'
_chemical_formula_sum 'C96 H112 Ag10 Cl2 N24'
_chemical_formula_weight 2751.70
_chemical_name_systematic
;
Octakis[3-{pyrid-2-yl}-5-tertbutylpyrazolyl]decasilver(I)
dichloride
;
_space_group_IT_number 15
_symmetry_cell_setting monoclinic
_symmetry_space_group_name_Hall '-C 2yc'
_symmetry_space_group_name_H-M 'C 1 2/c 1'
_atom_sites_solution_hydrogens geom
_atom_sites_solution_primary direct
_atom_sites_solution_secondary difmap
_audit_creation_method SHELXL-97
_cell_angle_alpha 90.00
_cell_angle_beta 100.925(4)
_cell_angle_gamma 90.00
_cell_formula_units_Z 4
_cell_length_a 25.170(2)
_cell_length_b 17.8880(14)
_cell_length_c 24.0804(18)
_cell_measurement_reflns_used 116871
_cell_measurement_temperature 150(2)
_cell_measurement_theta_max 28.11
_cell_measurement_theta_min 1.41
_cell_volume 10645.5(14)
_computing_cell_refinement 'APEX 2 software, Bruker Nonius 2004'
_computing_data_collection 'APEX 2 software, Bruker Nonius 2004'
_computing_data_reduction 'SAINT, Bruker Nonius 2004'
_computing_molecular_graphics 'XSEED (Barbour, 2001)'
_computing_publication_material 'local program'
_computing_structure_refinement 'SHELXL-97 (Sheldrick, 1997)'
_computing_structure_solution 'SHELXS-97 (Sheldrick, 1990)'
_diffrn_ambient_temperature 150(2)
_diffrn_detector_area_resol_mean '120 microns'
_diffrn_measured_fraction_theta_full 0.985
_diffrn_measured_fraction_theta_max 0.985
_diffrn_measurement_device_type 'Bruker X8 Apex diffractometer'
_diffrn_measurement_method 'Rotation images'
_diffrn_radiation_monochromator graphite
_diffrn_radiation_source 'rotating anode'
_diffrn_radiation_type MoK\a
_diffrn_radiation_wavelength 0.71073
_diffrn_reflns_av_R_equivalents 0.0654
_diffrn_reflns_av_sigmaI/netI 0.0425
_diffrn_reflns_limit_h_max 33
_diffrn_reflns_limit_h_min -33
_diffrn_reflns_limit_k_max 23
_diffrn_reflns_limit_k_min -23
_diffrn_reflns_limit_l_max 31
_diffrn_reflns_limit_l_min -31
_diffrn_reflns_number 116871
_diffrn_reflns_theta_full 28.11
_diffrn_reflns_theta_max 28.11
_diffrn_reflns_theta_min 1.41
_exptl_absorpt_coefficient_mu 1.851
_exptl_absorpt_correction_T_max 1.075
_exptl_absorpt_correction_T_min 0.775
_exptl_absorpt_correction_type multi-scan
_exptl_absorpt_process_details
;
Sheldrick, G. M. (2002). SADABS v. 2.03. University of
G/ottingen, Germany.
;
_exptl_crystal_colour Colourless
_exptl_crystal_density_diffrn 1.688
_exptl_crystal_density_method 'not measured'
_exptl_crystal_description Plate
_exptl_crystal_F_000 5352
_exptl_crystal_size_max 0.28
_exptl_crystal_size_mid 0.20
_exptl_crystal_size_min 0.06
_refine_diff_density_max 3.895
_refine_diff_density_min -2.249
_refine_diff_density_rms 0.334
_refine_ls_extinction_method none
_refine_ls_goodness_of_fit_ref 1.117
_refine_ls_hydrogen_treatment constr
_refine_ls_matrix_type full
_refine_ls_number_parameters 607
_refine_ls_number_reflns 12807
_refine_ls_number_restraints 58
_refine_ls_restrained_S_all 1.115
_refine_ls_R_factor_all 0.1106
_refine_ls_R_factor_gt 0.0838
_refine_ls_shift/su_max 0.001
_refine_ls_shift/su_mean 0.000
_refine_ls_structure_factor_coef Fsqd
_refine_ls_weighting_details 'calc w=1/[\s^2^(Fo^2^)+(0.1286P)^2^+454.9295P] where P=(Fo^2^+2Fc^2^)/3'
_refine_ls_weighting_scheme calc
_refine_ls_wR_factor_gt 0.2603
_refine_ls_wR_factor_ref 0.2860
_reflns_number_gt 9389
_reflns_number_total 12807
_reflns_threshold_expression >2sigma(I)
_cod_data_source_file c1cc00054c.txt
_cod_data_source_block jjh4_(compound_3)
_cod_original_cell_volume 10645.3(15)
_cod_original_sg_symbol_H-M 'C 2/c'
_cod_database_code 7106324

loop_
_symmetry_equiv_pos_as_xyz
'x, y, z'
'-x, y, -z+1/2'
'x+1/2, y+1/2, z'
'-x+1/2, y+1/2, -z+1/2'
'-x, -y, -z'
'x, -y, z-1/2'
'-x+1/2, -y+1/2, -z'
'x+1/2, -y+1/2, z-1/2'

loop_
_atom_site_label
_atom_site_type_symbol
_atom_site_fract_x
_atom_site_fract_y
_atom_site_fract_z
_atom_site_U_iso_or_equiv
_atom_site_adp_type
_atom_site_occupancy
_atom_site_symmetry_multiplicity
_atom_site_calc_flag
_atom_site_refinement_flags
_atom_site_disorder_assembly
_atom_site_disorder_group
Ag1 Ag 0.00924(3) 0.60872(4) 0.19480(3) 0.0290(2) Uani 1 1 d . . .
Ag2 Ag 0.08572(4) 0.48038(5) 0.25158(4) 0.0385(2) Uani 1 1 d . . .
Ag3 Ag 0.08314(3) 0.68571(4) 0.27600(3) 0.0305(2) Uani 1 1 d . . .
Ag4 Ag 0.07992(4) 0.88889(5) 0.30258(4) 0.0444(3) Uani 1 1 d . . .
Ag5 Ag -0.00407(3) 0.76168(4) 0.30706(3) 0.0300(2) Uani 1 1 d . . .
N6 N 0.0457(4) 0.5866(5) 0.1105(4) 0.0335(19) Uani 1 1 d . . .
C7 C 0.0778(5) 0.6323(7) 0.0864(5) 0.039(3) Uani 1 1 d . . .
H7 H 0.0832 0.6819 0.1003 0.047 Uiso 1 1 calc R . .
C8 C 0.1032(6) 0.6107(8) 0.0427(6) 0.052(3) Uani 1 1 d . . .
H8 H 0.1250 0.6448 0.0265 0.062 Uiso 1 1 calc R . .
C9 C 0.0958(7) 0.5361(9) 0.0230(6) 0.058(4) Uani 1 1 d . . .
H9 H 0.1127 0.5192 -0.0068 0.069 Uiso 1 1 calc R . .
C10 C 0.0640(6) 0.4885(8) 0.0470(6) 0.049(3) Uani 1 1 d . . .
H10 H 0.0586 0.4385 0.0337 0.059 Uiso 1 1 calc R . .
C11 C 0.0394(5) 0.5138(7) 0.0914(5) 0.036(2) Uani 1 1 d . . .
C12 C 0.0050(5) 0.4663(6) 0.1197(5) 0.032(2) Uani 1 1 d . . .
N13 N -0.0109(4) 0.4911(5) 0.1674(4) 0.0318(19) Uani 1 1 d . . .
N14 N -0.0447(4) 0.4382(5) 0.1840(4) 0.038(2) Uani 1 1 d . . .
C15 C -0.0486(5) 0.3790(6) 0.1469(6) 0.045(3) Uani 1 1 d D . .
C16 C -0.0172(6) 0.3951(7) 0.1056(6) 0.045(3) Uani 1 1 d . A .
H16 H -0.0121 0.3644 0.0748 0.054 Uiso 1 1 calc R . .
C17B C -0.0871(8) 0.3136(10) 0.1488(9) 0.055(9) Uiso 0.60 1 d PD A 1
C18B C -0.1428(7) 0.3331(16) 0.1169(12) 0.089(10) Uiso 0.60 1 d PD A 1
H18D H -0.1559 0.3779 0.1335 0.134 Uiso 0.60 1 calc PR A 1
H18E H -0.1675 0.2914 0.1192 0.134 Uiso 0.60 1 calc PR A 1
H18F H -0.1412 0.3428 0.0771 0.134 Uiso 0.60 1 calc PR A 1
C19B C -0.0906(11) 0.2943(15) 0.2108(8) 0.058(6) Uiso 0.60 1 d PD A 1
H19D H -0.1053 0.3372 0.2282 0.087 Uiso 0.60 1 calc PR A 1
H19E H -0.0544 0.2826 0.2321 0.087 Uiso 0.60 1 calc PR A 1
H19F H -0.1143 0.2510 0.2113 0.087 Uiso 0.60 1 calc PR A 1
C20B C -0.0647(12) 0.2445(10) 0.1245(12) 0.080(10) Uiso 0.60 1 d PD A 1
H20D H -0.0894 0.2024 0.1253 0.121 Uiso 0.60 1 calc PR A 1
H20E H -0.0291 0.2322 0.1471 0.121 Uiso 0.60 1 calc PR A 1
H20F H -0.0611 0.2543 0.0853 0.121 Uiso 0.60 1 calc PR A 1
C17A C -0.0793(12) 0.3080(13) 0.1579(14) 0.052(13) Uiso 0.40 1 d PD A 2
C18A C -0.1383(12) 0.331(2) 0.158(3) 0.15(3) Uiso 0.40 1 d PD A 2
H18A H -0.1540 0.3539 0.1217 0.219 Uiso 0.40 1 calc PR A 2
H18B H -0.1391 0.3671 0.1885 0.219 Uiso 0.40 1 calc PR A 2
H18C H -0.1594 0.2868 0.1641 0.219 Uiso 0.40 1 calc PR A 2
C19A C -0.059(3) 0.264(4) 0.2120(16) 0.17(4) Uiso 0.40 1 d PD A 2
H19A H -0.0582 0.2965 0.2448 0.253 Uiso 0.40 1 calc PR A 2
H19B H -0.0222 0.2456 0.2117 0.253 Uiso 0.40 1 calc PR A 2
H19C H -0.0830 0.2215 0.2141 0.253 Uiso 0.40 1 calc PR A 2
C20A C -0.0813(16) 0.2552(15) 0.1072(15) 0.057(10) Uiso 0.40 1 d PD A 2
H20A H -0.0908 0.2838 0.0720 0.085 Uiso 0.40 1 calc PR A 2
H20B H -0.1085 0.2163 0.1082 0.085 Uiso 0.40 1 calc PR A 2
H20C H -0.0457 0.2319 0.1091 0.085 Uiso 0.40 1 calc PR A 2
N21 N 0.1361(5) 0.4128(7) 0.1798(5) 0.050(3) Uani 1 1 d . . .
C22 C 0.1356(7) 0.3414(9) 0.1609(6) 0.054(3) Uani 1 1 d . . .
H22 H 0.1072 0.3096 0.1674 0.065 Uiso 1 1 calc R . .
C23 C 0.1747(7) 0.3115(8) 0.1325(6) 0.056(4) Uani 1 1 d . . .
H23 H 0.1720 0.2616 0.1189 0.068 Uiso 1 1 calc R . .
C24 C 0.2173(7) 0.3571(9) 0.1250(6) 0.058(4) Uani 1 1 d . . .
H24 H 0.2455 0.3380 0.1078 0.069 Uiso 1 1 calc R . .
C25 C 0.2182(6) 0.4320(9) 0.1430(6) 0.055(4) Uani 1 1 d . . .
H25 H 0.2463 0.4647 0.1370 0.066 Uiso 1 1 calc R . .
C26 C 0.1769(5) 0.4575(7) 0.1698(5) 0.041(3) Uani 1 1 d . . .
C27 C 0.1759(5) 0.5359(7) 0.1878(5) 0.038(3) Uani 1 1 d . . .
N28 N 0.1391(4) 0.5588(6) 0.2192(4) 0.034(2) Uani 1 1 d . . .
N29 N 0.1434(4) 0.6352(6) 0.2274(4) 0.039(2) Uani 1 1 d . . .
C30 C 0.1820(5) 0.6619(6) 0.2001(5) 0.041(3) Uani 1 1 d D B .
C31 C 0.2039(5) 0.5996(7) 0.1750(6) 0.044(3) Uani 1 1 d . . .
H31 H 0.2321 0.6010 0.1538 0.053 Uiso 1 1 calc R . .
C32 C 0.1995(5) 0.7430(7) 0.2000(5) 0.049(3) Uani 1 1 d D . .
C33A C 0.1778(13) 0.7793(15) 0.1435(9) 0.103(12) Uiso 0.60 1 d PD B 1
H33A H 0.1887 0.8320 0.1448 0.155 Uiso 0.60 1 calc PR B 1
H33B H 0.1382 0.7759 0.1354 0.155 Uiso 0.60 1 calc PR B 1
H33C H 0.1925 0.7536 0.1138 0.155 Uiso 0.60 1 calc PR B 1
C34A C 0.1792(10) 0.7882(12) 0.2461(9) 0.066(7) Uiso 0.60 1 d PD B 1
H34A H 0.1903 0.8405 0.2442 0.099 Uiso 0.60 1 calc PR B 1
H34B H 0.1948 0.7676 0.2833 0.099 Uiso 0.60 1 calc PR B 1
H34C H 0.1397 0.7853 0.2401 0.099 Uiso 0.60 1 calc PR B 1
C35A C 0.2613(6) 0.7474(14) 0.2128(12) 0.077(8) Uiso 0.60 1 d PD B 1
H35A H 0.2726 0.7999 0.2132 0.116 Uiso 0.60 1 calc PR B 1
H35B H 0.2758 0.7203 0.1836 0.116 Uiso 0.60 1 calc PR B 1
H35C H 0.2751 0.7249 0.2498 0.116 Uiso 0.60 1 calc PR B 1
C33B C 0.228(2) 0.756(2) 0.1504(17) 0.13(3) Uiso 0.40 1 d PD B 2
H33D H 0.2397 0.8082 0.1502 0.202 Uiso 0.40 1 calc PR B 2
H33E H 0.2031 0.7448 0.1149 0.202 Uiso 0.40 1 calc PR B 2
H33F H 0.2597 0.7231 0.1541 0.202 Uiso 0.40 1 calc PR B 2
C34B C 0.1511(12) 0.7940(14) 0.1948(19) 0.082(14) Uiso 0.40 1 d PD B 2
H34D H 0.1628 0.8461 0.1937 0.123 Uiso 0.40 1 calc PR B 2
H34E H 0.1335 0.7868 0.2274 0.123 Uiso 0.40 1 calc PR B 2
H34F H 0.1254 0.7823 0.1599 0.123 Uiso 0.40 1 calc PR B 2
C35B C 0.2391(17) 0.760(2) 0.2547(15) 0.14(3) Uiso 0.40 1 d PD B 2
H35D H 0.2515 0.8116 0.2543 0.205 Uiso 0.40 1 calc PR B 2
H35E H 0.2702 0.7259 0.2581 0.205 Uiso 0.40 1 calc PR B 2
H35F H 0.2211 0.7522 0.2870 0.205 Uiso 0.40 1 calc PR B 2
N36 N 0.1058(5) 0.9553(6) 0.4010(5) 0.046(3) Uani 1 1 d . . .
C37 C 0.0964(7) 1.0239(8) 0.4182(7) 0.061(4) Uani 1 1 d . . .
H37 H 0.0777 1.0580 0.3911 0.073 Uiso 1 1 calc R . .
C38 C 0.1122(7) 1.0486(9) 0.4735(8) 0.066(4) Uani 1 1 d . . .
H38 H 0.1040 1.0980 0.4839 0.079 Uiso 1 1 calc R . .
C39 C 0.1403(7) 0.9996(10) 0.5134(7) 0.066(4) Uani 1 1 d . . .
H39 H 0.1520 1.0148 0.5516 0.079 Uiso 1 1 calc R . .
C40 C 0.1509(6) 0.9273(8) 0.4962(6) 0.051(3) Uani 1 1 d . . .
H40 H 0.1700 0.8927 0.5226 0.061 Uiso 1 1 calc R . .
C41 C 0.1331(5) 0.9063(7) 0.4395(5) 0.039(3) Uani 1 1 d . . .
C42 C 0.1395(5) 0.8296(6) 0.4205(5) 0.035(2) Uani 1 1 d . . .
N43 N 0.1185(4) 0.8089(5) 0.3664(4) 0.036(2) Uani 1 1 d . . .
N44 N 0.1272(4) 0.7346(6) 0.3597(4) 0.040(2) Uani 1 1 d . . .
C45 C 0.1574(5) 0.7076(7) 0.4091(5) 0.036(2) Uani 1 1 d . . .
C46 C 0.1666(5) 0.7670(7) 0.4484(5) 0.036(2) Uani 1 1 d . . .
H46 H 0.1869 0.7653 0.4859 0.043 Uiso 1 1 calc R . .
C47 C 0.1771(5) 0.6275(7) 0.4143(5) 0.041(3) Uani 1 1 d . . .
C48 C 0.1302(6) 0.5729(7) 0.3924(6) 0.055(4) Uani 1 1 d . . .
H48A H 0.1018 0.5788 0.4147 0.082 Uiso 1 1 calc R . .
H48B H 0.1438 0.5214 0.3959 0.082 Uiso 1 1 calc R . .
H48C H 0.1154 0.5838 0.3526 0.082 Uiso 1 1 calc R . .
C49 C 0.2230(6) 0.6165(8) 0.3796(6) 0.052(3) Uani 1 1 d . . .
H49A H 0.2092 0.6288 0.3398 0.078 Uiso 1 1 calc R . .
H49B H 0.2352 0.5644 0.3825 0.078 Uiso 1 1 calc R . .
H49C H 0.2535 0.6495 0.3946 0.078 Uiso 1 1 calc R . .
C50 C 0.1997(6) 0.6097(8) 0.4774(6) 0.047(3) Uani 1 1 d . . .
H50A H 0.2301 0.6431 0.4915 0.071 Uiso 1 1 calc R . .
H50B H 0.2122 0.5577 0.4810 0.071 Uiso 1 1 calc R . .
H50C H 0.1712 0.6169 0.4995 0.071 Uiso 1 1 calc R . .
N51 N 0.0075(4) 0.7843(5) 0.4092(4) 0.034(2) Uani 1 1 d . . .
C52 C 0.0313(5) 0.7403(7) 0.4521(5) 0.038(3) Uani 1 1 d . . .
H52 H 0.0414 0.6911 0.4435 0.046 Uiso 1 1 calc R . .
C53 C 0.0420(6) 0.7628(8) 0.5081(5) 0.046(3) Uani 1 1 d . . .
H53 H 0.0592 0.7299 0.5369 0.055 Uiso 1 1 calc R . .
C54 C 0.0270(6) 0.8342(8) 0.5213(5) 0.050(3) Uani 1 1 d . . .
H54 H 0.0325 0.8506 0.5595 0.060 Uiso 1 1 calc R . .
C55 C 0.0037(6) 0.8815(8) 0.4774(5) 0.048(3) Uani 1 1 d . . .
H55 H -0.0051 0.9316 0.4852 0.057 Uiso 1 1 calc R . .
C56 C -0.0069(5) 0.8544(7) 0.4211(5) 0.036(2) Uani 1 1 d . . .
C57 C -0.0323(5) 0.9022(6) 0.3737(5) 0.035(2) Uani 1 1 d . . .
N58 N -0.0319(4) 0.8775(5) 0.3203(4) 0.036(2) Uani 1 1 d . . .
N59 N -0.0606(5) 0.9285(5) 0.2835(5) 0.046(3) Uani 1 1 d . . .
C60 C -0.0782(6) 0.9864(6) 0.3131(5) 0.051(4) Uani 1 1 d D . .
C61 C -0.0593(6) 0.9715(7) 0.3718(6) 0.050(3) Uani 1 1 d . C .
H61 H -0.0640 1.0017 0.4030 0.060 Uiso 1 1 calc R . .
C62A C -0.1208(7) 1.0453(9) 0.2893(7) 0.039(4) Uiso 0.60 1 d PD C 1
C63A C -0.1139(10) 1.0666(13) 0.2301(7) 0.063(7) Uiso 0.60 1 d PD C 1
H63A H -0.1186 1.0222 0.2059 0.094 Uiso 0.60 1 calc PR C 1
H63B H -0.0775 1.0872 0.2316 0.094 Uiso 0.60 1 calc PR C 1
H63C H -0.1409 1.1043 0.2147 0.094 Uiso 0.60 1 calc PR C 1
C64A C -0.1779(7) 1.0127(16) 0.2850(12) 0.093(11) Uiso 0.60 1 d PD C 1
H64A H -0.1818 0.9686 0.2604 0.140 Uiso 0.60 1 calc PR C 1
H64B H -0.2048 1.0504 0.2690 0.140 Uiso 0.60 1 calc PR C 1
H64C H -0.1835 0.9984 0.3227 0.140 Uiso 0.60 1 calc PR C 1
C65A C -0.1158(10) 1.1124(10) 0.3276(9) 0.052(6) Uiso 0.60 1 d PD C 1
H65A H -0.1202 1.0969 0.3655 0.078 Uiso 0.60 1 calc PR C 1
H65B H -0.1439 1.1489 0.3125 0.078 Uiso 0.60 1 calc PR C 1
H65C H -0.0801 1.1352 0.3297 0.078 Uiso 0.60 1 calc PR C 1
C62B C -0.0991(10) 1.0563(11) 0.2796(9) 0.052(8) Uiso 0.40 1 d PD C 2
C63B C -0.0618(17) 1.078(2) 0.2395(15) 0.098(17) Uiso 0.40 1 d PD C 2
H63D H -0.0587 1.0357 0.2142 0.147 Uiso 0.40 1 calc PR C 2
H63E H -0.0259 1.0901 0.2613 0.147 Uiso 0.40 1 calc PR C 2
H63F H -0.0766 1.1213 0.2170 0.147 Uiso 0.40 1 calc PR C 2
C65B C -0.1009(15) 1.1205(11) 0.3202(13) 0.048(9) Uiso 0.40 1 d PD C 2
H65D H -0.1248 1.1076 0.3465 0.071 Uiso 0.40 1 calc PR C 2
H65E H -0.1146 1.1654 0.2989 0.071 Uiso 0.40 1 calc PR C 2
H65F H -0.0643 1.1302 0.3416 0.071 Uiso 0.40 1 calc PR C 2
C64B C -0.1553(12) 1.040(2) 0.2462(16) 0.105(18) Uiso 0.40 1 d PD C 2
H64D H -0.1534 0.9988 0.2198 0.157 Uiso 0.40 1 calc PR C 2
H64E H -0.1697 1.0846 0.2250 0.157 Uiso 0.40 1 calc PR C 2
H64F H -0.1792 1.0258 0.2722 0.157 Uiso 0.40 1 calc PR C 2
Cl1S Cl 0.245(4) 0.288(6) 0.518(4) 0.10(3) Uiso 0.10 1 d P . 1
Cl2S Cl 0.224(6) 0.284(8) 0.508(7) 0.15(5) Uiso 0.10 1 d P . 2
Cl5S Cl 0.252(4) 0.114(6) 0.499(5) 0.15(3) Uiso 0.10 1 d P D 5
Cl3S Cl 0.231(3) 0.161(5) 0.474(4) 0.11(2) Uiso 0.10 1 d P E 3
Cl4S Cl 0.228(3) 0.163(5) 0.504(4) 0.11(2) Uiso 0.10 1 d P F 4
Cl6S Cl 0.241(3) 0.090(5) 0.459(3) 0.12(2) Uiso 0.10 1 d P G 6
Cl7S Cl 0.257(5) 0.226(5) 0.505(5) 0.11(3) Uiso 0.10 1 d P . 7

loop_
_atom_site_aniso_label
_atom_site_aniso_U_11
_atom_site_aniso_U_22
_atom_site_aniso_U_33
_atom_site_aniso_U_23
_atom_site_aniso_U_13
_atom_site_aniso_U_12
Ag1 0.0370(4) 0.0189(4) 0.0328(4) -0.0029(3) 0.0109(3) -0.0016(3)
Ag2 0.0385(5) 0.0321(5) 0.0486(5) 0.0061(3) 0.0177(4) 0.0046(4)
Ag3 0.0331(4) 0.0234(4) 0.0348(4) -0.0011(3) 0.0063(3) -0.0005(3)
Ag4 0.0593(6) 0.0310(5) 0.0376(5) 0.0045(3) -0.0038(4) -0.0082(4)
Ag5 0.0410(5) 0.0187(4) 0.0304(4) -0.0014(3) 0.0074(3) 0.0023(3)
N6 0.031(5) 0.033(5) 0.037(5) 0.000(4) 0.008(4) 0.001(4)
C7 0.040(6) 0.035(6) 0.043(6) 0.005(5) 0.009(5) -0.005(5)
C8 0.056(8) 0.047(8) 0.058(8) 0.005(6) 0.026(7) -0.002(6)
C9 0.065(9) 0.066(10) 0.049(8) -0.004(7) 0.029(7) -0.002(8)
C10 0.057(8) 0.047(8) 0.049(7) -0.016(6) 0.022(6) -0.004(6)
C11 0.038(6) 0.034(6) 0.040(6) -0.008(4) 0.012(5) -0.002(5)
C12 0.036(6) 0.026(5) 0.036(5) 0.001(4) 0.012(4) 0.000(4)
N13 0.041(5) 0.017(4) 0.039(5) -0.004(3) 0.012(4) 0.000(4)
N14 0.052(6) 0.017(4) 0.046(5) -0.004(4) 0.012(4) -0.006(4)
C15 0.052(7) 0.022(5) 0.064(8) -0.014(5) 0.016(6) -0.008(5)
C16 0.051(7) 0.037(7) 0.051(7) -0.021(5) 0.019(6) -0.009(6)
N21 0.058(7) 0.042(6) 0.049(6) 0.004(5) 0.011(5) 0.014(5)
C22 0.067(9) 0.047(8) 0.049(8) 0.002(6) 0.013(7) 0.012(7)
C23 0.079(11) 0.045(8) 0.046(8) -0.003(6) 0.016(7) 0.012(7)
C24 0.068(10) 0.055(9) 0.053(8) 0.000(6) 0.017(7) 0.021(8)
C25 0.051(8) 0.062(9) 0.057(8) 0.003(7) 0.026(7) 0.016(7)
C26 0.039(6) 0.041(7) 0.046(7) 0.001(5) 0.013(5) 0.009(5)
C27 0.030(5) 0.048(7) 0.041(6) 0.006(5) 0.016(5) 0.005(5)
N28 0.023(4) 0.042(5) 0.040(5) 0.003(4) 0.012(4) 0.002(4)
N29 0.047(6) 0.032(5) 0.039(5) 0.001(4) 0.013(4) -0.005(4)
C30 0.033(6) 0.040(7) 0.052(7) 0.001(5) 0.008(5) -0.003(5)
C31 0.032(6) 0.045(7) 0.059(8) 0.007(6) 0.018(5) 0.005(5)
C32 0.044(7) 0.041(7) 0.063(8) 0.004(6) 0.013(6) -0.007(6)
N36 0.056(7) 0.034(6) 0.046(6) -0.005(4) 0.005(5) 0.005(5)
C37 0.082(11) 0.037(7) 0.059(9) -0.007(6) 0.003(8) 0.013(7)
C38 0.066(10) 0.050(9) 0.081(11) -0.019(8) 0.015(8) 0.008(8)
C39 0.078(11) 0.060(10) 0.055(9) -0.019(7) 0.005(8) 0.004(8)
C40 0.052(8) 0.047(8) 0.050(7) -0.007(6) 0.001(6) 0.000(6)
C41 0.033(6) 0.039(6) 0.044(6) -0.001(5) 0.006(5) -0.005(5)
C42 0.032(6) 0.033(6) 0.037(6) 0.001(4) 0.004(4) -0.001(4)
N43 0.040(5) 0.031(5) 0.038(5) 0.002(4) 0.007(4) 0.001(4)
N44 0.050(6) 0.030(5) 0.039(5) 0.001(4) 0.005(4) 0.000(4)
C45 0.032(6) 0.031(6) 0.042(6) 0.003(4) 0.000(5) -0.002(4)
C46 0.030(5) 0.036(6) 0.041(6) 0.003(5) 0.006(4) -0.007(5)
C47 0.044(7) 0.037(6) 0.039(6) 0.004(5) -0.001(5) -0.002(5)
C48 0.067(9) 0.032(7) 0.058(8) 0.005(6) -0.008(7) -0.009(6)
C49 0.051(8) 0.045(8) 0.061(9) 0.007(6) 0.018(6) 0.011(6)
C50 0.052(8) 0.044(7) 0.043(7) 0.011(5) 0.002(6) -0.002(6)
N51 0.036(5) 0.033(5) 0.034(5) 0.002(4) 0.006(4) 0.002(4)
C52 0.042(6) 0.036(6) 0.036(6) 0.007(5) 0.004(5) 0.003(5)
C53 0.049(7) 0.053(8) 0.034(6) 0.011(5) 0.001(5) -0.004(6)
C54 0.065(9) 0.053(8) 0.031(6) -0.004(5) 0.006(6) -0.005(7)
C55 0.070(9) 0.039(7) 0.033(6) -0.007(5) 0.008(6) -0.001(6)
C56 0.042(6) 0.036(6) 0.030(5) -0.005(4) 0.006(4) 0.002(5)
C57 0.046(6) 0.023(5) 0.036(6) -0.002(4) 0.002(5) -0.002(4)
N58 0.043(5) 0.020(4) 0.045(5) -0.001(4) 0.007(4) 0.005(4)
N59 0.065(7) 0.019(4) 0.047(6) 0.003(4) -0.003(5) 0.006(4)
C60 0.078(10) 0.020(5) 0.048(7) -0.009(5) -0.007(6) 0.013(6)
C61 0.072(9) 0.022(6) 0.051(7) -0.009(5) 0.003(6) 0.006(6)

loop_
_atom_type_symbol
_atom_type_description
_atom_type_scat_dispersion_real
_atom_type_scat_dispersion_imag
_atom_type_scat_source
C C 0.0033 0.0016 'International Tables Vol C Tables 4.2.6.8 and 6.1.1.4'
H H 0.0000 0.0000 'International Tables Vol C Tables 4.2.6.8 and 6.1.1.4'
N N 0.0061 0.0033 'International Tables Vol C Tables 4.2.6.8 and 6.1.1.4'
Cl Cl 0.1484 0.1585 'International Tables Vol C Tables 4.2.6.8 and 6.1.1.4'
Ag Ag -0.8971 1.1015 'International Tables Vol C Tables 4.2.6.8 and 6.1.1.4'

loop_
_geom_angle_atom_site_label_1
_geom_angle_atom_site_label_2
_geom_angle_atom_site_label_3
_geom_angle
_geom_angle_site_symmetry_1
_geom_angle_site_symmetry_3
_geom_angle_publ_flag
N13 Ag1 N6 72.5(3) . . ?
N14 Ag2 N28 153.1(4) 2 . ?
N14 Ag2 N21 132.1(4) 2 . ?
N28 Ag2 N21 69.8(4) . . ?
N29 Ag3 N44 110.3(4) . . ?
N59 Ag4 N43 151.5(4) 2 . ?
N59 Ag4 N36 133.9(4) 2 . ?
N43 Ag4 N36 70.1(4) . . ?
N58 Ag5 N51 71.6(3) . . ?
C7 N6 C11 117.9(10) . . ?
C7 N6 Ag1 127.9(8) . . ?
C11 N6 Ag1 113.3(7) . . ?
N6 C7 C8 123.8(12) . . ?
C7 C8 C9 117.7(13) . . ?
C10 C9 C8 119.7(13) . . ?
C9 C10 C11 119.8(13) . . ?
N6 C11 C10 121.1(11) . . ?
N6 C11 C12 115.6(10) . . ?
C10 C11 C12 123.4(11) . . ?
N13 C12 C16 109.4(10) . . ?
N13 C12 C11 119.8(10) . . ?
C16 C12 C11 130.7(10) . . ?
C12 N13 N14 108.4(8) . . ?
C12 N13 Ag1 118.0(7) . . ?
N14 N13 Ag1 132.7(7) . . ?
C15 N14 N13 108.2(9) . . ?
C15 N14 Ag2 138.6(8) . 2 ?
N13 N14 Ag2 111.9(6) . 2 ?
N14 C15 C16 108.6(9) . . ?
N14 C15 C17B 122.6(13) . . ?
C16 C15 C17B 128.4(12) . . ?
N14 C15 C17A 120.0(14) . . ?
C16 C15 C17A 131.2(13) . . ?
C12 C16 C15 105.3(10) . . ?
C18B C17B C20B 111.6(15) . . ?
C18B C17B C15 109.9(13) . . ?
C20B C17B C15 109.2(14) . . ?
C18B C17B C19B 109.0(14) . . ?
C20B C17B C19B 106.5(14) . . ?
C15 C17B C19B 110.6(17) . . ?
C19A C17A C15 118(4) . . ?
C19A C17A C20A 108.4(17) . . ?
C15 C17A C20A 108.2(16) . . ?
C19A C17A C18A 107.8(17) . . ?
C15 C17A C18A 107.2(15) . . ?
C20A C17A C18A 106.3(17) . . ?
C22 N21 C26 117.0(12) . . ?
C22 N21 Ag2 132.8(10) . . ?
C26 N21 Ag2 108.8(8) . . ?
N21 C22 C23 124.0(15) . . ?
C24 C23 C22 118.0(14) . . ?
C23 C24 C25 119.2(14) . . ?
C26 C25 C24 118.7(15) . . ?
N21 C26 C25 122.9(13) . . ?
N21 C26 C27 116.9(11) . . ?
C25 C26 C27 120.1(12) . . ?
N28 C27 C31 107.4(11) . . ?
N28 C27 C26 120.1(11) . . ?
C31 C27 C26 132.3(11) . . ?
C27 N28 N29 109.4(9) . . ?
C27 N28 Ag2 122.2(8) . . ?
N29 N28 Ag2 128.4(7) . . ?
C30 N29 N28 108.8(9) . . ?
C30 N29 Ag3 135.9(8) . . ?
N28 N29 Ag3 115.2(7) . . ?
N29 C30 C31 107.4(10) . . ?
N29 C30 C32 124.8(10) . . ?
C31 C30 C32 127.7(10) . . ?
C27 C31 C30 106.9(10) . . ?
C33A C32 C30 110.9(12) . . ?
C33A C32 C35A 109.8(13) . . ?
C30 C32 C35A 109.5(11) . . ?
C33A C32 C34A 108.1(13) . . ?
C30 C32 C34A 111.5(11) . . ?
C35A C32 C34A 107.0(12) . . ?
C34B C32 C30 110.4(13) . . ?
C34B C32 C35B 109.9(15) . . ?
C30 C32 C35B 109.2(14) . . ?
C34B C32 C33B 109.7(14) . . ?
C30 C32 C33B 109.0(14) . . ?
C35B C32 C33B 108.7(14) . . ?
C37 N36 C41 118.6(12) . . ?
C37 N36 Ag4 132.1(10) . . ?
C41 N36 Ag4 109.3(8) . . ?
N36 C37 C38 123.8(15) . . ?
C37 C38 C39 118.5(15) . . ?
C38 C39 C40 118.6(15) . . ?
C39 C40 C41 119.5(14) . . ?
N36 C41 C40 121.0(12) . . ?
N36 C41 C42 117.4(11) . . ?
C40 C41 C42 121.4(12) . . ?
N43 C42 C46 107.7(10) . . ?
N43 C42 C41 120.6(10) . . ?
C46 C42 C41 131.7(11) . . ?
C42 N43 N44 109.7(9) . . ?
C42 N43 Ag4 122.3(8) . . ?
N44 N43 Ag4 128.0(7) . . ?
N43 N44 C45 108.5(10) . . ?
N43 N44 Ag3 114.6(7) . . ?
C45 N44 Ag3 136.6(8) . . ?
N44 C45 C46 108.0(10) . . ?
N44 C45 C47 121.7(10) . . ?
C46 C45 C47 130.3(10) . . ?
C42 C46 C45 106.0(10) . . ?
C45 C47 C48 110.7(11) . . ?
C45 C47 C50 109.3(10) . . ?
C48 C47 C50 108.7(11) . . ?
C45 C47 C49 109.7(10) . . ?
C48 C47 C49 109.4(12) . . ?
C50 C47 C49 109.0(11) . . ?
C52 N51 C56 118.5(10) . . ?
C52 N51 Ag5 128.6(8) . . ?
C56 N51 Ag5 112.4(7) . . ?
N51 C52 C53 123.7(12) . . ?
C52 C53 C54 118.7(12) . . ?
C53 C54 C55 118.6(12) . . ?
C54 C55 C56 119.6(12) . . ?
N51 C56 C55 120.8(11) . . ?
N51 C56 C57 117.9(9) . . ?
C55 C56 C57 121.3(11) . . ?
N58 C57 C61 110.2(10) . . ?
N58 C57 C56 117.8(10) . . ?
C61 C57 C56 132.1(11) . . ?
C57 N58 N59 107.3(9) . . ?
C57 N58 Ag5 119.6(7) . . ?
N59 N58 Ag5 131.6(8) . . ?
N58 N59 C60 110.3(10) . . ?
N58 N59 Ag4 113.4(7) . 2 ?
C60 N59 Ag4 135.1(8) . 2 ?
N59 C60 C61 107.0(9) . . ?
N59 C60 C62B 117.1(13) . . ?
C61 C60 C62B 133.9(12) . . ?
N59 C60 C62A 126.4(11) . . ?
C61 C60 C62A 125.1(11) . . ?
C57 C61 C60 105.3(10) . . ?
C65A C62A C63A 111.3(13) . . ?
C65A C62A C64A 108.2(13) . . ?
C63A C62A C64A 107.8(13) . . ?
C65A C62A C60 110.3(12) . . ?
C63A C62A C60 109.0(12) . . ?
C64A C62A C60 110.2(13) . . ?
C65B C62B C64B 110.6(15) . . ?
C65B C62B C63B 108.4(15) . . ?
C64B C62B C63B 109.8(15) . . ?
C65B C62B C60 109.2(14) . . ?
C64B C62B C60 108.4(15) . . ?
C63B C62B C60 110.4(15) . . ?

loop_
_geom_bond_atom_site_label_1
_geom_bond_atom_site_label_2
_geom_bond_distance
_geom_bond_site_symmetry_2
_geom_bond_publ_flag
Ag1 N13 2.234(8) . ?
Ag1 N6 2.414(9) . ?
Ag2 N14 2.156(10) 2 ?
Ag2 N28 2.186(9) . ?
Ag2 N21 2.625(12) . ?
Ag3 N29 2.272(10) . ?
Ag3 N44 2.283(10) . ?
Ag4 N59 2.157(11) 2 ?
Ag4 N43 2.188(10) . ?
Ag4 N36 2.621(11) . ?
Ag5 N58 2.229(9) . ?
Ag5 N51 2.454(9) . ?
Ag1 Ag5 2.7393(11) 2 ?
Ag1 Ag1 2.7844(15) 2 ?
Ag1 Ag3 2.7931(11) . ?
Ag1 Ag3 2.9012(11) 2 ?
Ag1 Ag2 3.1380(12) . ?
Ag2 Ag2 4.3012(18) 2 ?
Ag2 Ag3 3.7223(12) . ?
Ag3 Ag4 3.6939(12) . ?
Ag3 Ag5 2.8011(11) . ?
Ag3 Ag5 2.8807(11) 2 ?
Ag4 Ag4 4.3285(20) 2 ?
Ag4 Ag5 3.1218(13) . ?
Ag5 Ag5 2.7940(15) 2 ?
N6 C7 1.354(15) . ?
N6 C11 1.381(15) . ?
C7 C8 1.387(19) . ?
C8 C9 1.42(2) . ?
C9 C10 1.37(2) . ?
C10 C11 1.409(16) . ?
C11 C12 1.469(16) . ?
C12 N13 1.360(14) . ?
C12 C16 1.406(16) . ?
N13 N14 1.381(13) . ?
N14 C15 1.377(14) . ?
C15 C16 1.413(18) . ?
C15 C17B 1.525(16) . ?
C15 C17A 1.535(18) . ?
C17B C18B 1.508(17) . ?
C17B C20B 1.521(16) . ?
C17B C19B 1.551(17) . ?
C17A C19A 1.525(19) . ?
C17A C20A 1.537(18) . ?
C17A C18A 1.542(19) . ?
N21 C22 1.355(19) . ?
N21 C26 1.358(18) . ?
C22 C23 1.41(2) . ?
C23 C24 1.39(2) . ?
C24 C25 1.41(2) . ?
C25 C26 1.400(17) . ?
C26 C27 1.470(18) . ?
C27 N28 1.365(14) . ?
C27 C31 1.405(18) . ?
N28 N29 1.382(14) . ?
N29 C30 1.360(15) . ?
C30 C31 1.426(18) . ?
C30 C32 1.517(15) . ?
C32 C34B 1.509(16) . ?
C32 C33A 1.513(15) . ?
C32 C35B 1.523(16) . ?
C32 C33B 1.526(16) . ?
C32 C35A 1.528(15) . ?
C32 C34A 1.535(15) . ?
N36 C37 1.332(17) . ?
N36 C41 1.362(16) . ?
C37 C38 1.39(2) . ?
C38 C39 1.39(2) . ?
C39 C40 1.40(2) . ?
C40 C41 1.405(18) . ?
C41 C42 1.465(17) . ?
C42 N43 1.361(15) . ?
C42 C46 1.412(16) . ?
N43 N44 1.361(14) . ?
N44 C45 1.372(15) . ?
C45 C46 1.413(17) . ?
C45 C47 1.514(17) . ?
C47 C48 1.545(18) . ?
C47 C50 1.550(17) . ?
C47 C49 1.564(19) . ?
N51 C52 1.346(14) . ?
N51 C56 1.352(15) . ?
C52 C53 1.384(18) . ?
C53 C54 1.39(2) . ?
C54 C55 1.393(19) . ?
C55 C56 1.416(16) . ?
C56 C57 1.472(16) . ?
C57 N58 1.361(15) . ?
C57 C61 1.412(16) . ?
N58 N59 1.376(13) . ?
N59 C60 1.378(15) . ?
C60 C61 1.429(18) . ?
C60 C62B 1.526(17) . ?
C60 C62A 1.535(14) . ?
C62A C65A 1.505(15) . ?
C62A C63A 1.517(15) . ?
C62A C64A 1.535(16) . ?
C62B C65B 1.515(17) . ?
C62B C64B 1.517(17) . ?
C62B C63B 1.521(17) . ?
